data_9014618
loop_
_publ_author_name
'Ye, Y.'
'Smyth, J. R.'
'Boni, P.'

_publ_section_title
;
 Crystal structure and thermal expansion of aragonite-group carbonates
 by single-crystal X-ray diffraction
 Note: T = 415 K
;
_journal_name_full 'American Mineralogist'
_journal_page_first 707
_journal_page_last 712
_journal_paper_doi 10.2138/am.2012.3923
_journal_volume 97
_journal_year 2012
_chemical_compound_source 'natural, unknown locality'
_chemical_formula_sum 'C Ca0.997 O3 Sr0.003'
_chemical_name_mineral Aragonite
_space_group_IT_number 62
_symmetry_space_group_name_Hall '-P 2n 2a'
_symmetry_space_group_name_H-M 'P m c n'
_cell_angle_alpha 90
_cell_angle_beta 90
_cell_angle_gamma 90
_cell_length_a 4.9667
_cell_length_b 7.9775
_cell_length_c 5.7680
_cell_formula_units_Z 4
_cell_volume 228.539
_database_code_amcsd 0018854
_exptl_crystal_density_diffrn 2.913
_cod_original_formula_sum '(Ca.997 Sr.003) C O3'
_cod_database_code 9014618

loop_
_space_group_symop_operation_xyz
x,y,z
1/2-x,y,z
1/2+x,-y,-z
1/2+x,1/2+y,1/2-z
1/2-x,1/2-y,1/2+z
x,1/2-y,1/2+z
-x,1/2+y,1/2-z
-x,-y,-z

loop_
_atom_site_aniso_label
_atom_site_aniso_U_11
_atom_site_aniso_U_22
_atom_site_aniso_U_33
_atom_site_aniso_U_12
_atom_site_aniso_U_13
_atom_site_aniso_U_23
Ca 0.02600 0.01700 0.03000 0.00000 0.00000 0.00070
Sr 0.02600 0.01700 0.03000 0.00000 0.00000 0.00070
C 0.04200 0.01300 0.00000 0.00000 0.00000 -0.00400
O1 0.03100 0.00900 0.04600 0.00000 0.00000 -0.00200
O2 0.02500 0.01700 0.03500 0.01000 0.00100 0.00400

loop_
_atom_site_label
_atom_site_fract_x
_atom_site_fract_y
_atom_site_fract_z
_atom_site_occupancy
_atom_site_U_iso_or_equiv
Ca 0.25000 0.41483 0.75990 0.99700 0.02400
Sr 0.25000 0.41483 0.75990 0.00300 0.02400
C 0.25000 0.76320 -0.08100 1.00000 0.01900
O1 0.25000 0.92200 -0.09480 1.00000 0.02900
O2 0.47390 0.68000 -0.08520 1.00000 0.02600

loop_
_cod_related_entry_id
_cod_related_entry_database
_cod_related_entry_code
1 AMCSD 0018854
